data_2101171
loop_
_publ_author_name
'Dodd, I. M.'
'Hao, Q.'
'Harding, M. M.'
'Prince, S. M.'

_publ_section_title
;
 Structure determination with Laue diffraction data -- including
 refinement when anomalous scatterers are present
;
_journal_issue 4
_journal_name_full 'Acta Crystallographica Section B'
_journal_page_first 441
_journal_page_last 447
_journal_paper_doi 10.1107/S0108768193014442
_journal_volume 50
_journal_year 1994
_chemical_formula_sum 'C30 H32 O6 P2 Ru'
_chemical_formula_weight 651.6
_symmetry_cell_setting orthorhombic
_symmetry_space_group_name_Hall 'P 2ac 2ab'
_symmetry_space_group_name_H-M 'P 21 21 21'
_cell_angle_alpha 90
_cell_angle_beta 90
_cell_angle_gamma 90
_cell_formula_units_Z 4
_cell_length_a 9.367(10)
_cell_length_b 13.69(2)
_cell_length_c 23.04(3)
_cell_volume 2955(7)
_diffrn_radiation_type Mo
_diffrn_radiation_wavelength 0.71073
_exptl_crystal_density_diffrn 1.46
_exptl_crystal_F_000 1336
_cod_data_source_file li0165.cif
_cod_data_source_block li0165b
_cod_original_cell_volume 2955
_cod_database_code 2101171

loop_
_atom_site_label
_atom_site_fract_x
_atom_site_fract_y
_atom_site_fract_z
_atom_site_U_iso_or_equiv
Ru -.14660(10) -.03780(10) -.11290(10) .0420(10)
P(1) -.2627(2) -.1768(2) -.07140(10) .0470(10)
P(2) -.0067(2) .0953(2) -.14710(10) .0510(10)
C(1) -.1480(12) -.2842(7) -.0813(7) .073(4)
C(2) -.2942(14) -.1731(11) .0063(6) .078(6)
C(3) -.4362(9) -.2115(7) -.1010(4) .050(4)
C(4) -.4572(11) -.2999(7) -.1277(5) .058(5)
C(5) -.5894(13) -.3232(9) -.1503(6) .069(6)
C(6) -.6985(13) -.2590(11) -.1476(6) .072(5)
C(7) -.6789(9) -.1698(8) -.1205(6) .064(4)
C(8) -.5477(10) -.1480(7) -.0984(6) .062(4)
C(9) -.1028(15) .2083(10) -.1593(9) .082(7)
C(10) .1418(16) .1312(10) -.1003(5) .078(6)
C(11) .0757(11) .0681(6) -.2166(5) .051(5)
C(12) .2188(11) .0391(10) -.2202(6) .067(5)
C(13) .2699(16) .0045(11) -.2746(9) .088(7)
C(14) .1871(17) .0021(11) -.3228(7) .083(10)
C(15) .0458(16) .0354(12) -.3193(6) .082(8)
C(16) -.0105(13) .0667(10) -.2656(7) .075(5)
C(17) .0386(7) -.0369(7) -.0116(4) .047(3)
C(18) -.0830(8) .0294(7) .0060(4) .048(3)
C(19) -.0859(9) .0731(6) .0635(5) .048(4)
C(20) .0290(10) .1266(8) .0848(6) .060(4)
C(21) .0170(13) .1732(10) .1385(6) .072(6)
C(22) -.0969(12) .1637(8) .1743(5) .062(6)
C(23) -.2120(12) .1102(8) .1528(6) .06(5)
C(24) -.2054(10) .0650(7) .0991(5) .058(4)
C(25) -.0992(19) .2128(11) .2310(7) .085(11)
C(26) -.1805(7) .0422(7) -.0364(4) .046(3)
C(27) -.3002(10) .1097(7) -.0268(5) .052(4)
C(28) -.5486(11) .1300(12) -.0060(9) .090(4)
C(29) -.3081(9) .0069(7) -.1535(5) .052(4)
C(30) -.0846(11) -.1191(7) -.1774(5) .055(5)
O(1) .0280(6) -.0791(4) -.0619(3) .047(3)
O(2) .1439(8) -.0491(6) .0201(4) .065(3)
O(3) -.2875(9) .1976(6) -.0291(5) .077(4)
O(4) -.4241(7) .0643(6) -.0164(4) .065(3)
O(5) -.4030(9) .0382(9) -.1761(5) .085(4)
O(6) -.0438(11) -.1685(7) -.2131(5) .085(6)
H(101) -.164(16) -.314(11) -.124(3) .096(12)
H(201) -.168(16) -.340(8) -.049(5) .096(12)
H(301) -.040(6) -.258(11) -.077(6) .096(12)
H(102) -.363(12) -.113(7) .018(7) .096(12)
H(202) -.191(9) -.163(11) .026(7) .096(12)
H(302) -.341(15) -.241(6) .021(8) .096(12)
H(104) -.3823(11) -.3443(7) -.1304(5) .089(13)
H(105) -.6034(13) -.3838(9) -.1677(6) .089(13)
H(106) -.7864(13) -.2746(11) -.1639(6) .089(13)
H(107) -.7539(9) -.1255(8) -.1175(6) .089(13)
H(108) -.5340(10) -.0875(7) -.0808(6) .089(13)
H(109) -.167(13) .183(12) -.196(4) .096(12)
H(209) -.025(14) .261(9) -.175(6) .096(12)
H(309) -.171(13) .242(11) -.127(5) .096(12)
H(110) .206(15) .066(7) -.103(7) .096(12)
H(210) .139(19) .156(10) -.056(2) .096(12)
H(310) .188(16) .187(8) -.127(6) .096(12)
H(112) .2785(11) .0423(10) -.1880(6) .089(13)
H(113) .3637(16) -.0173(11) -.2771(9) .089(13)
H(114) .2235(17) -.0213(11) -.3577(7) .089(13)
H(115) -.0110(16) .0369(12) -.3524(6) .089(13)
H(116) -.1053(13) .0865(10) -.2631(7) .089(13)
H(120) .1130(10) .1313(8) .0635(6) .089(13)
H(121) .0917(13) .2131(10) .1504(6) .089(13)
H(123) -.2947(12) .1049(8) .1750(6) .089(13)
H(124) -.2829(10) .0282(7) .0865(5) .089(13)
H(125) -.212(4) .225(11) .224(8) .096(12)
H(225) -.042(14) .281(6) .226(7) .096(12)
H(325) -.083(16) .185(12) .274(3) .096(12)
H(128) -.649(10) .098(12) -.019(6) .096(12)
H(228) -.525(17) .193(7) -.033(5) .096(12)
H(328) -.556(18) .153(11) .039(2) .096(12)
